data_7702493
loop_
_publ_author_name
'Arnold, Phillip J.'
'Davies, Sian C.'
'Dilworth, Jonathan R.'
'Durrant, Marcus C.'
'Griffiths, D. Vaughan'
'Hughes, David L.'
'Richards, Raymond L.'
'Sharpe, Philip C.'

_publ_section_title
;
 Copper complexes of the functionalised tripodal ligand
 tris(2-pyridyl)methylamine and its derivatives&#x200A;&#x2020;
;
_journal_issue 5
_journal_name_full 'Journal of the Chemical Society, Dalton Transactions'
_journal_page_first 736
_journal_paper_doi 10.1039/b008476j
_journal_year 2001
_chemical_formula_moiety 'C26 H30 CU2 N6 O8 S4, 3(O H2)'
_chemical_formula_structural '[{Cu(mde)(SO4)-O,O'}2].3(H2O)'
_chemical_formula_sum 'C26 H36 Cu2 N6 O11 S4'
_chemical_formula_weight 863.9
_chemical_name_common 'Complex 18'
_space_group_IT_number 14
_space_group_name_Hall '-P 2yn'
_space_group_name_H-M_alt 'P 1 21/n 1'
_symmetry_cell_setting monoclinic
_symmetry_space_group_name_H-M 'P 1 21/n 1'
_atom_sites_solution_hydrogens geom
_atom_sites_solution_primary direct
_atom_sites_solution_secondary difmap
_audit_creation_method SHELXL
_cell_angle_alpha 90.00
_cell_angle_beta 95.24(2)
_cell_angle_gamma 90.00
_cell_formula_units_Z 2
_cell_length_a 9.1541(14)
_cell_length_b 13.264(2)
_cell_length_c 14.255(4)
_cell_measurement_reflns_used 24
_cell_measurement_temperature 293(2)
_cell_measurement_theta_max 11
_cell_measurement_theta_min 10
_cell_volume 1723.6(6)
_computing_cell_refinement 'CAD4/EXPRESS (Enraf-Nonius, 1992)'
_computing_data_collection 'CAD4/EXPRESS (Enraf-Nonius, 1992)'
_computing_data_reduction 'CAD4 (Hursthouse, 1976)'
_computing_molecular_graphics 'ORTEP (Johnson, 1971)'
_computing_publication_material 'SHELXL-93 (Sheldrick, 1993)'
_computing_structure_refinement 'SHELXL-93 (Sheldrick, 1993)'
_computing_structure_solution 'SHELXS-86 (Sheldrick, 1990)'
_diffrn_ambient_temperature 293(2)
_diffrn_measurement_device 'Enraf-Nonius CAD4 diffractometer'
_diffrn_measurement_method 'scintillation counter; \w/\q scans'
_diffrn_radiation_monochromator graphite
_diffrn_radiation_source 'fine-focus sealed tube'
_diffrn_radiation_type Mo-K\a
_diffrn_radiation_wavelength 0.71069
_diffrn_reflns_av_R_equivalents 0.0813
_diffrn_reflns_av_sigmaI/netI 0.0984
_diffrn_reflns_limit_h_max 11
_diffrn_reflns_limit_h_min 0
_diffrn_reflns_limit_k_max 16
_diffrn_reflns_limit_k_min 0
_diffrn_reflns_limit_l_max 17
_diffrn_reflns_limit_l_min -17
_diffrn_reflns_number '4859 (to theta of 26.0)'
_diffrn_reflns_theta_max '24.00 (collected to theta of 26.0)'
_diffrn_reflns_theta_min 1.50
_diffrn_standards_decay_% 4.93
_diffrn_standards_interval_time '10000 s'
_diffrn_standards_number 3
_exptl_absorpt_coefficient_mu 1.54
_exptl_absorpt_correction_T_max 0.961
_exptl_absorpt_correction_T_min 0.723
_exptl_absorpt_correction_type 'semi-empirical psi-scans'
_exptl_crystal_colour 'Bright blue'
_exptl_crystal_density_diffrn 1.67
_exptl_crystal_description 'irregular octahedra'
_exptl_crystal_F_000 892
_exptl_crystal_size_max 0.19
_exptl_crystal_size_mid 0.17
_exptl_crystal_size_min 0.14
_refine_diff_density_max 0.636
_refine_diff_density_min -0.767
_refine_diff_density_rms 0.103
_refine_ls_extinction_method none
_refine_ls_goodness_of_fit_all 1.048
_refine_ls_goodness_of_fit_obs 1.091
_refine_ls_hydrogen_treatment
;
 Coordinates of the complex hydrogens were located in idealised postions and
 set to ride on the parent atoms.  Those of one of the two solvent water
 hydrogens were geometrically constrained.  Hydrogens were not included in the
 second water molecule.  All isotropic thermal displacement parameters were 
 set to be 1.2 x Ueq of the parent atoms.
;
_refine_ls_matrix_type full
_refine_ls_number_parameters 232
_refine_ls_number_reflns 2712
_refine_ls_number_restraints 3
_refine_ls_restrained_S_all 1.048
_refine_ls_restrained_S_obs 1.091
_refine_ls_R_factor_all 0.0787
_refine_ls_R_factor_obs 0.0489
_refine_ls_shift/esd_max 0.001
_refine_ls_shift/esd_mean 0.000
_refine_ls_structure_factor_coef Fsqd
_refine_ls_weighting_details 'w=1/[\s^2^(Fo^2^)+(0.0467P)^2^] where P=(Fo^2^+2Fc^2^)/3'
_refine_ls_weighting_scheme calc
_refine_ls_wR_factor_all 0.1176
_refine_ls_wR_factor_obs 0.0976
_reflns_number_observed '1798 (2015 to theta of 26.0)'
_reflns_number_total '2712 (3374 to theta of 26.0)'
_reflns_observed_criterion I>2sigma(I)
_cod_data_source_file b008476j.txt
_cod_data_source_block marcus23
_cod_depositor_comments
;
The following automatic conversions were performed:

data item '_symmetry_cell_setting' value 'Monoclinic' was changed to
'monoclinic' in accordance with the
/home/saulius/struct/COD-crude-data/automatic-downloads/DataCite-retrospective/RSC/depositions/lib/dictionaries/cif_core.dic
dictionary named 'cif_core.dic' version 2.4.2 last updated on
2011-04-26.

data item '_refine_ls_weighting_scheme' value 'calc
w=1/[\s^2^(Fo^2^)+(0.0467P)^2^] where P=(Fo^2^+2Fc^2^)/3' was changed
to 'calc'. A new data item '_refine_ls_weighting_details' was created
with the value set to 'w=1/[\s^2^(Fo^2^)+(0.0467P)^2^] where
P=(Fo^2^+2Fc^2^)/3'.

Automatic conversion script
Id: cif_fix_values 6909 2019-04-08 15:41:33Z antanas 
;
_cod_original_cell_volume 1723.7(6)
_cod_original_sg_symbol_H-M 'P 21 / n  (equiv. to no. 14)'
_cod_database_code 7702493

loop_
_symmetry_equiv_pos_as_xyz
'x, y, z'
'x+1/2, -y+1/2, z+1/2'
'-x, -y, -z'
'-x-1/2, y-1/2, -z-1/2'

loop_
_atom_site_aniso_label
_atom_site_aniso_U_11
_atom_site_aniso_U_22
_atom_site_aniso_U_33
_atom_site_aniso_U_23
_atom_site_aniso_U_13
_atom_site_aniso_U_12
Cu 0.0363(4) 0.0237(3) 0.0320(4) 0.0051(3) -0.0047(2) -0.0030(3)
N11 0.036(2) 0.028(2) 0.031(2) 0.005(2) -0.002(2) -0.007(2)
C12 0.041(3) 0.028(3) 0.025(3) 0.001(2) -0.001(2) 0.000(2)
C13 0.044(3) 0.048(3) 0.038(3) 0.005(3) -0.005(3) 0.003(3)
C14 0.033(3) 0.073(4) 0.047(3) 0.005(3) -0.004(3) 0.004(3)
C15 0.039(3) 0.062(4) 0.051(4) 0.004(3) 0.002(3) -0.008(3)
C16 0.045(3) 0.039(3) 0.034(3) 0.010(3) 0.003(2) -0.003(3)
N21 0.052(3) 0.027(2) 0.038(3) 0.001(2) -0.013(2) 0.000(2)
C22 0.053(3) 0.027(3) 0.038(3) 0.005(2) -0.006(3) -0.005(2)
C23 0.105(5) 0.032(3) 0.053(4) 0.009(3) -0.013(4) 0.026(3)
C24 0.166(8) 0.034(4) 0.069(5) -0.012(4) -0.030(5) 0.029(5)
C25 0.146(7) 0.047(4) 0.053(4) -0.020(4) -0.023(5) 0.027(4)
C26 0.091(5) 0.038(3) 0.044(4) -0.002(3) -0.024(3) 0.008(3)
N3 0.034(2) 0.023(2) 0.037(2) 0.001(2) -0.002(2) -0.006(2)
C1 0.041(3) 0.021(2) 0.035(3) 0.003(2) -0.006(2) -0.004(2)
C41 0.057(4) 0.035(3) 0.032(3) 0.009(3) -0.009(3) 0.000(3)
S42 0.0653(10) 0.0679(11) 0.0384(8) -0.0067(8) 0.0002(7) -0.0150(9)
C43 0.097(6) 0.129(8) 0.106(7) -0.028(7) 0.052(5) -0.030(6)
S5 0.0381(7) 0.0299(7) 0.0314(7) 0.0018(6) -0.0007(6) 0.0029(6)
O51 0.037(2) 0.029(2) 0.042(2) 0.002(2) -0.008(2) -0.001(2)
O52 0.048(2) 0.038(2) 0.031(2) 0.008(2) -0.006(2) -0.009(2)
O53 0.060(2) 0.044(2) 0.031(2) 0.006(2) -0.005(2) 0.002(2)
O54 0.052(2) 0.056(3) 0.071(3) -0.013(2) 0.012(2) 0.020(2)
O6 0.098(4) 0.085(4) 0.078(4) 0.004(3) 0.036(3) 0.045(3)
O7 0.054(5) 0.125(9) 0.040(5) -0.003(5) 0.001(4) 0.031(5)

loop_
_atom_site_label
_atom_site_type_symbol
_atom_site_fract_x
_atom_site_fract_y
_atom_site_fract_z
_atom_site_U_iso_or_equiv
_atom_site_thermal_displace_type
_atom_site_occupancy
_atom_site_calc_flag
_atom_site_refinement_flags
Cu Cu 0.00929(6) 0.35246(4) 0.04551(4) 0.0312(2) Uani 1 d .
N11 N 0.2456(4) 0.3880(3) 0.1134(3) 0.0320(10) Uani 1 d .
C12 C 0.2826(5) 0.3123(4) 0.1729(3) 0.0316(12) Uani 1 d .
C13 C 0.4243(6) 0.2948(4) 0.2089(4) 0.0438(14) Uani 1 d .
H13 H 0.4476(6) 0.2400(4) 0.2481(4) 0.053 Uiso 1 calc R
C14 C 0.5311(6) 0.3609(5) 0.1851(4) 0.051(2) Uani 1 d .
H14 H 0.6284(6) 0.3507(5) 0.2079(4) 0.062 Uiso 1 calc R
C15 C 0.4940(6) 0.4413(5) 0.1282(4) 0.051(2) Uani 1 d .
H15 H 0.5645(6) 0.4877(5) 0.1135(4) 0.061 Uiso 1 calc R
C16 C 0.3502(6) 0.4521(4) 0.0932(4) 0.0394(13) Uani 1 d .
H16 H 0.3248(6) 0.5064(4) 0.0538(4) 0.047 Uiso 1 calc R
N21 N 0.0853(5) 0.2113(3) 0.0256(3) 0.0399(11) Uani 1 d .
C22 C 0.1474(6) 0.1694(4) 0.1049(4) 0.0397(13) Uani 1 d .
C23 C 0.2057(8) 0.0741(4) 0.1051(5) 0.065(2) Uani 1 d .
H23 H 0.2482(8) 0.0458(4) 0.1607(5) 0.077 Uiso 1 calc R
C24 C 0.2003(10) 0.0210(5) 0.0220(5) 0.092(3) Uani 1 d .
H24 H 0.2374(10) -0.0442(5) 0.0211(5) 0.111 Uiso 1 calc R
C25 C 0.1395(10) 0.0652(5) -0.0601(5) 0.084(3) Uani 1 d .
H25 H 0.1373(10) 0.0314(5) -0.1174(5) 0.101 Uiso 1 calc R
C26 C 0.0824(7) 0.1605(4) -0.0549(4) 0.059(2) Uani 1 d .
H26 H 0.0401(7) 0.1906(4) -0.1097(4) 0.071 Uiso 1 calc R
N3 N 0.0189(4) 0.3013(3) 0.1764(3) 0.0318(10) Uani 1 d .
H3A H 0.0221(4) 0.3528(3) 0.2177(3) 0.038 Uiso 1 calc R
H3B H -0.0601(4) 0.2630(3) 0.1848(3) 0.038 Uiso 1 calc R
C1 C 0.1539(5) 0.2410(4) 0.1897(4) 0.0326(12) Uani 1 d .
C41 C 0.1708(6) 0.1863(4) 0.2841(4) 0.0421(14) Uani 1 d .
H41A H 0.2606(6) 0.1472(4) 0.2878(4) 0.051 Uiso 1 calc R
H41B H 0.0898(6) 0.1395(4) 0.2865(4) 0.051 Uiso 1 calc R
S42 S 0.1756(2) 0.26720(14) 0.38513(11) 0.0575(5) Uani 1 d .
C43 C -0.0089(9) 0.2659(8) 0.4138(6) 0.108(3) Uani 1 d .
H43A H -0.0180(9) 0.3077(8) 0.4679(6) 0.162 Uiso 1 calc R
H43B H -0.0368(9) 0.1981(8) 0.4275(6) 0.162 Uiso 1 calc R
H43C H -0.0718(9) 0.2911(8) 0.3615(6) 0.162 Uiso 1 calc R
S5 S -0.08313(14) 0.55079(9) 0.13720(9) 0.0334(3) Uani 1 d .
O51 O -0.1215(4) 0.4623(2) 0.0757(2) 0.0367(8) Uani 1 d .
O52 O 0.0172(4) 0.6163(3) 0.0879(2) 0.0395(9) Uani 1 d .
O53 O -0.0043(4) 0.5195(3) 0.2255(2) 0.0455(10) Uani 1 d .
O54 O -0.2163(4) 0.6062(3) 0.1491(3) 0.0590(12) Uani 1 d .
O6 O -0.2920(6) 0.6551(4) 0.3217(4) 0.085(2) Uani 1 d D
H6A H -0.2045(62) 0.6543(62) 0.3583(50) 0.102 Uiso 1 d D
H6B H -0.2784(83) 0.6291(61) 0.2658(36) 0.102 Uiso 1 d D
O7 O -0.0491(9) 0.5577(9) 0.4086(6) 0.073(3) Uani 0.50 d P

loop_
_atom_type_symbol
_atom_type_description
_atom_type_scat_dispersion_real
_atom_type_scat_dispersion_imag
_atom_type_scat_source
C C 0.0033 0.0016 'International Tables Vol C Tables 4.2.6.8 and 6.1.1.4'
H H 0.0000 0.0000 'International Tables Vol C Tables 4.2.6.8 and 6.1.1.4'
Cu Cu 0.3201 1.2651 'International Tables Vol C Tables 4.2.6.8 and 6.1.1.4'
N N 0.0061 0.0033 'International Tables Vol C Tables 4.2.6.8 and 6.1.1.4'
O O 0.0106 0.0060 'International Tables Vol C Tables 4.2.6.8 and 6.1.1.4'
S S 0.1246 0.1234 'International Tables Vol C Tables 4.2.6.8 and 6.1.1.4'

loop_
_geom_angle_atom_site_label_1
_geom_angle_atom_site_label_2
_geom_angle_atom_site_label_3
_geom_angle
_geom_angle_site_symmetry_1
_geom_angle_site_symmetry_3
O52 Cu O51 91.83(15) 3_565 .
O52 Cu N3 171.08(15) 3_565 .
O51 Cu N3 91.4(2) . .
O52 Cu N21 94.2(2) 3_565 .
O51 Cu N21 160.5(2) . .
N3 Cu N21 80.2(2) . .
O52 Cu N11 113.04(14) 3_565 .
O51 Cu N11 108.68(14) . .
N3 Cu N11 73.69(15) . .
N21 Cu N11 85.9(2) . .
C16 N11 C12 118.0(4) . .
C16 N11 Cu 134.2(3) . .
C12 N11 Cu 106.4(3) . .
N11 C12 C13 122.8(5) . .
N11 C12 C1 113.9(4) . .
C13 C12 C1 123.1(4) . .
C12 C13 C14 117.9(5) . .
C12 C13 H13 121.0(3) . .
C14 C13 H13 121.0(3) . .
C15 C14 C13 120.0(5) . .
C15 C14 H14 120.0(3) . .
C13 C14 H14 120.0(3) . .
C14 C15 C16 118.5(5) . .
C14 C15 H15 120.8(3) . .
C16 C15 H15 120.8(3) . .
N11 C16 C15 122.7(5) . .
N11 C16 H16 118.6(3) . .
C15 C16 H16 118.6(3) . .
C26 N21 C22 119.5(5) . .
C26 N21 Cu 127.5(4) . .
C22 N21 Cu 113.0(3) . .
N21 C22 C23 121.3(5) . .
N21 C22 C1 113.0(4) . .
C23 C22 C1 125.6(5) . .
C22 C23 C24 119.1(6) . .
C22 C23 H23 120.4(4) . .
C24 C23 H23 120.4(4) . .
C23 C24 C25 119.5(6) . .
C23 C24 H24 120.2(4) . .
C25 C24 H24 120.2(4) . .
C26 C25 C24 118.1(6) . .
C26 C25 H25 120.9(4) . .
C24 C25 H25 120.9(4) . .
N21 C26 C25 122.4(6) . .
N21 C26 H26 118.8(3) . .
C25 C26 H26 118.8(4) . .
C1 N3 Cu 105.8(3) . .
C1 N3 H3A 110.6(2) . .
Cu N3 H3A 110.58(12) . .
C1 N3 H3B 110.6(2) . .
Cu N3 H3B 110.58(11) . .
H3A N3 H3B 108.7 . .
N3 C1 C41 112.9(4) . .
N3 C1 C22 105.3(4) . .
C41 C1 C22 113.2(4) . .
N3 C1 C12 106.9(4) . .
C41 C1 C12 114.2(4) . .
C22 C1 C12 103.4(4) . .
C1 C41 S42 114.7(4) . .
C1 C41 H41A 108.6(3) . .
S42 C41 H41A 108.6(2) . .
C1 C41 H41B 108.6(3) . .
S42 C41 H41B 108.6(2) . .
H41A C41 H41B 107.6 . .
C43 S42 C41 103.0(4) . .
S42 C43 H43A 109.5(3) . .
S42 C43 H43B 109.5(4) . .
H43A C43 H43B 109.5 . .
S42 C43 H43C 109.5(3) . .
H43A C43 H43C 109.5 . .
H43B C43 H43C 109.5 . .
O54 S5 O53 113.6(2) . .
O54 S5 O52 108.8(2) . .
O53 S5 O52 107.3(2) . .
O54 S5 O51 108.3(2) . .
O53 S5 O51 110.9(2) . .
O52 S5 O51 107.8(2) . .
S5 O51 Cu 126.9(2) . .
S5 O52 Cu 124.1(2) . 3_565
H6A O6 H6B 108.6(62) . .

loop_
_geom_bond_atom_site_label_1
_geom_bond_atom_site_label_2
_geom_bond_distance
_geom_bond_site_symmetry_2
Cu O52 1.940(3) 3_565
Cu O51 1.959(3) .
Cu N3 1.980(4) .
Cu N21 2.027(4) .
Cu N11 2.336(4) .
N11 C16 1.331(6) .
N11 C12 1.338(6) .
C12 C13 1.370(7) .
C12 C1 1.547(7) .
C13 C14 1.379(8) .
C13 H13 0.93 .
C14 C15 1.364(8) .
C14 H14 0.93 .
C15 C16 1.372(7) .
C15 H15 0.93 .
C16 H16 0.93 .
N21 C26 1.329(7) .
N21 C22 1.339(6) .
C22 C23 1.371(8) .
C22 C1 1.535(7) .
C23 C24 1.375(9) .
C23 H23 0.93 .
C24 C25 1.380(9) .
C24 H24 0.93 .
C25 C26 1.372(9) .
C25 H25 0.93 .
C26 H26 0.93 .
N3 C1 1.469(6) .
N3 H3A 0.90 .
N3 H3B 0.90 .
C1 C41 1.524(7) .
C41 S42 1.793(6) .
C41 H41A 0.97 .
C41 H41B 0.97 .
S42 C43 1.774(8) .
C43 H43A 0.96 .
C43 H43B 0.96 .
C43 H43C 0.96 .
S5 O54 1.447(4) .
S5 O53 1.453(3) .
S5 O52 1.487(4) .
S5 O51 1.488(3) .
O52 Cu 1.940(3) 3_565
O6 H6A 0.92(4) .
O6 H6B 0.89(4) .
